data_4036579
loop_
_publ_author_name
'Zhang, Yu-Fei'
'Tian, Wan-Fa'
'Cao, Xiao-Ping'
'Kuck, Dietmar'
'Chow, Hak-Fun'

_publ_section_title
;
 o-Quinones Derived from Tribenzotriquinacenes: Functionalization of Inner
 Bay Positions and Use for Single-Wing Extensions.
;
_journal_issue 6
_journal_name_full 'The Journal of organic chemistry'
_journal_page_first 2308
_journal_page_last 2319
_journal_paper_doi 10.1021/acs.joc.5b02806
_journal_volume 81
_journal_year 2016
_chemical_formula_moiety 'C26 H22 O2, C3 H6 O'
_chemical_formula_sum 'C29 H28 O3'
_chemical_formula_weight 424.51
_space_group_crystal_system monoclinic
_space_group_IT_number 14
_space_group_name_Hall '-P 2yn'
_space_group_name_H-M_alt 'P 1 21/n 1'
_atom_sites_solution_hydrogens geom
_atom_sites_solution_primary iterative
_atom_sites_solution_secondary difmap
_audit_creation_date 2013-07-26
_audit_creation_method
;
  Olex2 1.2
  (compiled Apr 23 2013 17:54:37, GUI svn.r4466)
;
_cell_angle_alpha 90.00
_cell_angle_beta 91.068(5)
_cell_angle_gamma 90.00
_cell_formula_units_Z 4
_cell_length_a 9.6832(6)
_cell_length_b 15.9129(8)
_cell_length_c 15.0454(9)
_cell_measurement_reflns_used 3023
_cell_measurement_temperature 295(1)
_cell_measurement_theta_max 26.4630
_cell_measurement_theta_min 3.7100
_cell_volume 2317.9(2)
_computing_cell_refinement
;
CrysAlisPro, Agilent Technologies,
Version 1.171.36.28 (release 01-02-2013 CrysAlis171 .NET)
(compiled Feb  1 2013,16:14:44)
;
_computing_data_collection
;
CrysAlisPro, Agilent Technologies,
Version 1.171.36.28 (release 01-02-2013 CrysAlis171 .NET)
(compiled Feb  1 2013,16:14:44)
;
_computing_data_reduction
;
CrysAlisPro, Agilent Technologies,
Version 1.171.36.28 (release 01-02-2013 CrysAlis171 .NET)
(compiled Feb  1 2013,16:14:44)
;
_computing_molecular_graphics
;
O. V. Dolomanov, L. J. Bourhis, R. J. Gildea, J. A. K. Howard and H. Puschmann,
OLEX2: a complete structure solution, refinement and analysis program.
J. Appl. Cryst. (2009). 42, 339-341.
;
_computing_publication_material
;
O. V. Dolomanov, L. J. Bourhis, R. J. Gildea, J. A. K. Howard and H. Puschmann,
OLEX2: a complete structure solution, refinement and analysis program.
J. Appl. Cryst. (2009). 42, 339-341.
;
_computing_structure_refinement
;
SHELXL, G.M. Sheldrick, Acta Cryst.
(2008). A64, 112-122
;
_computing_structure_solution 'SUPERFLIP, J. Appl. Cryst. (2007) 40, 786-790'
_diffrn_ambient_temperature 295(1)
_diffrn_detector_area_resol_mean 16.0733
_diffrn_measured_fraction_theta_full 0.9884
_diffrn_measured_fraction_theta_max 0.8818
_diffrn_measurement_details
;
#__ type_ start__ end____ width___ exp.time_
  1 omega  -52.00  -24.00   1.0000   12.0000
omega____ theta____ kappa____ phi______ frames
    -      -19.3700   77.0000   30.0000 28

#__ type_ start__ end____ width___ exp.time_
  2 omega  -19.00   23.00   1.0000   12.0000
omega____ theta____ kappa____ phi______ frames
    -      -19.3700  -99.0000  -90.0000 42

#__ type_ start__ end____ width___ exp.time_
  3 omega   37.00   91.00   1.0000   12.0000
omega____ theta____ kappa____ phi______ frames
    -       22.8075   57.0000 -180.0000 54

#__ type_ start__ end____ width___ exp.time_
  4 omega  -46.00   79.00   1.0000   12.0000
omega____ theta____ kappa____ phi______ frames
    -       22.8075  -19.0000 -180.0000 125
;
_diffrn_measurement_device_type 'SuperNova, Dual, Cu at zero, Eos'
_diffrn_measurement_method '\w scans'
_diffrn_orient_matrix_UB_11 0.0575416000
_diffrn_orient_matrix_UB_12 -0.0004167000
_diffrn_orient_matrix_UB_13 0.0297862000
_diffrn_orient_matrix_UB_21 0.0435629000
_diffrn_orient_matrix_UB_22 -0.0112323000
_diffrn_orient_matrix_UB_23 -0.0355012000
_diffrn_orient_matrix_UB_31 0.0118230000
_diffrn_orient_matrix_UB_32 0.0431672000
_diffrn_orient_matrix_UB_33 -0.0089614000
_diffrn_radiation_monochromator mirror
_diffrn_radiation_type 'Mo K\a'
_diffrn_radiation_wavelength 0.7107
_diffrn_reflns_av_R_equivalents 0.0228
_diffrn_reflns_av_unetI/netI 0.0336
_diffrn_reflns_limit_h_max 10
_diffrn_reflns_limit_h_min -11
_diffrn_reflns_limit_k_max 18
_diffrn_reflns_limit_k_min -19
_diffrn_reflns_limit_l_max 18
_diffrn_reflns_limit_l_min -13
_diffrn_reflns_number 9389
_diffrn_reflns_theta_full 25.50
_diffrn_reflns_theta_max 26.02
_diffrn_reflns_theta_min 3.00
_diffrn_source 'SuperNova (Mo) X-ray Source'
_exptl_absorpt_coefficient_mu 0.077
_exptl_absorpt_correction_T_max 1.00000
_exptl_absorpt_correction_T_min 0.88223
_exptl_absorpt_correction_type multi-scan
_exptl_absorpt_process_details
;
CrysAlisPro, Agilent Technologies,
Version 1.171.36.28 (release 01-02-2013 CrysAlis171 .NET)
(compiled Feb  1 2013,16:14:44)
Empirical absorption correction using spherical harmonics,
 implemented in SCALE3 ABSPACK scaling algorithm.
;
_exptl_crystal_colour 'clear light yellow'
_exptl_crystal_density_diffrn 1.216
_exptl_crystal_density_method 'not measured'
_exptl_crystal_description block
_exptl_crystal_F_000 904
_exptl_crystal_size_max 0.41
_exptl_crystal_size_mid 0.37
_exptl_crystal_size_min 0.35
_refine_diff_density_max 0.247
_refine_diff_density_min -0.188
_refine_diff_density_rms 0.036
_refine_ls_extinction_method none
_refine_ls_goodness_of_fit_ref 1.060
_refine_ls_hydrogen_treatment mixed
_refine_ls_matrix_type full
_refine_ls_number_parameters 313
_refine_ls_number_reflns 4503
_refine_ls_number_restraints 0
_refine_ls_restrained_S_all 1.060
_refine_ls_R_factor_all 0.0865
_refine_ls_R_factor_gt 0.0598
_refine_ls_shift/su_max 0.000
_refine_ls_shift/su_mean 0.000
_refine_ls_structure_factor_coef Fsqd
_refine_ls_weighting_details 'calc w=1/[\s^2^(Fo^2^)+(0.0574P)^2^+1.3422P] where P=(Fo^2^+2Fc^2^)/3'
_refine_ls_weighting_scheme calc
_refine_ls_wR_factor_gt 0.1563
_refine_ls_wR_factor_ref 0.1739
_reflns_number_gt 3096
_reflns_number_total 4503
_reflns_threshold_expression >2sigma(I)
_cod_data_source_file jo5b02806_si_006.cif
_cod_data_source_block zhangyf0725_2
_cod_database_code 4036579
_reflns_odcompleteness_completeness 98.84
_reflns_odcompleteness_iscentric 1
_reflns_odcompleteness_theta 26.32
_olex2_refinement_description
;
1. Fixed Uiso
 At 1.2 times of:
  All C(H) groups
 At 1.5 times of:
  All C(H,H,H) groups
2. Others
 Fixed Sof: O1A(0.65) O1B(0.35) O2A(0.65) O2B(0.35) H15(0.35) H16(0.35)
 H17(0.65) H18(0.65)
3.a Riding coordinates:
 C15(H15), C16(H16), C17(H17), C18(H18)
3.b Aromatic/amide H refined with riding coordinates:
 C1(H1), C2(H2), C3(H3), C4(H4), C8(H8), C9(H9), C10(H10), C11(H11)
3.c Idealised Me refined as rotating group:
 C23(H23A,H23B,H23C), C24(H24A,H24B,H24C), C25(H25A,H25B,H25C), C26(H26A,H26B,
 H26C), C27(H27A,H27B,H27C), C29(H29A,H29B,H29C)
;

loop_
_space_group_symop_id
_space_group_symop_operation_xyz
1 'x, y, z'
2 '-x+1/2, y+1/2, -z+1/2'
3 '-x, -y, -z'
4 'x-1/2, -y-1/2, z-1/2'

loop_
_atom_site_label
_atom_site_type_symbol
_atom_site_fract_x
_atom_site_fract_y
_atom_site_fract_z
_atom_site_U_iso_or_equiv
_atom_site_adp_type
_atom_site_occupancy
_atom_site_symmetry_multiplicity
_atom_site_calc_flag
_atom_site_refinement_flags
_atom_site_disorder_assembly
_atom_site_disorder_group
O1A O 0.9724(4) 0.58482(19) 0.3953(2) 0.0761(9) Uani 0.65 1 d P A 1
O1B O 0.6520(7) 0.7743(4) 0.5865(4) 0.0746(17) Uani 0.35 1 d P A 2
O2A O 0.8507(3) 0.52758(17) 0.5427(2) 0.0706(8) Uani 0.65 1 d P A 1
O2B O 0.6807(7) 0.6129(4) 0.6275(4) 0.0782(17) Uani 0.35 1 d P A 2
O3 O 0.3288(3) 0.54671(15) 0.33676(17) 0.0948(7) Uani 1 1 d . . .
C1 C 0.5290(3) 0.89451(17) 0.44030(18) 0.0572(7) Uani 1 1 d . A .
H1 H 0.5318 0.8898 0.5019 0.069 Uiso 1 1 calc R . .
C2 C 0.4082(3) 0.91613(18) 0.3965(2) 0.0634(7) Uani 1 1 d . . .
H2 H 0.3289 0.9256 0.4290 0.076 Uiso 1 1 calc R . .
C3 C 0.4028(3) 0.92399(19) 0.3059(2) 0.0672(8) Uani 1 1 d . . .
H3 H 0.3207 0.9395 0.2774 0.081 Uiso 1 1 calc R . .
C4 C 0.5195(3) 0.90894(18) 0.25677(18) 0.0611(7) Uani 1 1 d . . .
H4 H 0.5159 0.9136 0.1952 0.073 Uiso 1 1 calc R . .
C5 C 0.6423(2) 0.88670(14) 0.30019(16) 0.0455(6) Uani 1 1 d . A .
C6 C 0.7794(2) 0.86917(15) 0.25830(15) 0.0466(6) Uani 1 1 d . A .
C7 C 0.7791(3) 0.78595(15) 0.20930(15) 0.0491(6) Uani 1 1 d . . .
C8 C 0.7041(3) 0.7656(2) 0.13221(17) 0.0673(8) Uani 1 1 d . . .
H8 H 0.6455 0.8049 0.1056 0.081 Uiso 1 1 calc R . .
C9 C 0.7180(4) 0.6868(2) 0.09604(19) 0.0788(10) Uani 1 1 d . . .
H9 H 0.6674 0.6725 0.0451 0.095 Uiso 1 1 calc R . .
C10 C 0.8058(4) 0.6289(2) 0.1345(2) 0.0790(10) Uani 1 1 d . . .
H10 H 0.8153 0.5761 0.1088 0.095 Uiso 1 1 calc R . .
C11 C 0.8797(3) 0.64814(17) 0.21059(18) 0.0666(8) Uani 1 1 d . . .
H11 H 0.9389 0.6088 0.2366 0.080 Uiso 1 1 calc R . .
C12 C 0.8646(3) 0.72760(15) 0.24831(15) 0.0496(6) Uani 1 1 d . . .
C13 C 0.9354(2) 0.76003(15) 0.33230(15) 0.0477(6) Uani 1 1 d . A .
C14 C 0.8774(3) 0.71669(15) 0.41393(15) 0.0484(6) Uani 1 1 d . A .
C15 C 0.8958(3) 0.63422(18) 0.44051(18) 0.0619(7) Uani 1 1 d . . .
H15 H 0.9504 0.5982 0.4075 0.074 Uiso 0.35 1 d PR A 2
C16 C 0.8313(3) 0.6053(2) 0.5160(2) 0.0709(8) Uani 1 1 d . A .
H16 H 0.8443 0.5499 0.5338 0.085 Uiso 0.35 1 d PR B 2
C17 C 0.7503(3) 0.6567(2) 0.5649(2) 0.0773(9) Uani 1 1 d . . .
H17 H 0.7069 0.6360 0.6150 0.093 Uiso 0.65 1 d PR A 1
C18 C 0.7324(3) 0.7393(2) 0.54010(18) 0.0683(8) Uani 1 1 d . A .
H18 H 0.6783 0.7752 0.5736 0.082 Uiso 0.65 1 d PR C 1
C19 C 0.7958(2) 0.76894(16) 0.46384(15) 0.0483(6) Uani 1 1 d . . .
C20 C 0.7893(2) 0.85732(15) 0.42673(15) 0.0447(5) Uani 1 1 d . A .
C21 C 0.6468(2) 0.87982(14) 0.39141(15) 0.0444(5) Uani 1 1 d . . .
C22 C 0.8818(2) 0.85401(15) 0.34057(15) 0.0457(6) Uani 1 1 d . . .
C23 C 0.8182(3) 0.94072(18) 0.19469(18) 0.0658(8) Uani 1 1 d . . .
H23A H 0.7525 0.9429 0.1462 0.099 Uiso 1 1 calc R A .
H23B H 0.9088 0.9307 0.1720 0.099 Uiso 1 1 calc R . .
H23C H 0.8177 0.9932 0.2262 0.099 Uiso 1 1 calc R . .
C24 C 1.0925(3) 0.7493(2) 0.3273(2) 0.0701(8) Uani 1 1 d . . .
H24A H 1.1356 0.7720 0.3800 0.105 Uiso 1 1 calc R A .
H24B H 1.1257 0.7785 0.2761 0.105 Uiso 1 1 calc R . .
H24C H 1.1145 0.6906 0.3226 0.105 Uiso 1 1 calc R . .
C25 C 0.8369(3) 0.92004(18) 0.49962(18) 0.0626(7) Uani 1 1 d . . .
H25A H 0.8404 0.9756 0.4750 0.094 Uiso 1 1 calc R A .
H25B H 0.9270 0.9044 0.5216 0.094 Uiso 1 1 calc R . .
H25C H 0.7728 0.9190 0.5475 0.094 Uiso 1 1 calc R . .
C26 C 0.9988(3) 0.91802(17) 0.34415(19) 0.0630(7) Uani 1 1 d . A .
H26A H 0.9611 0.9734 0.3508 0.095 Uiso 1 1 calc R . .
H26B H 1.0498 0.9153 0.2901 0.095 Uiso 1 1 calc R . .
H26C H 1.0593 0.9057 0.3938 0.095 Uiso 1 1 calc R . .
C27 C 0.4498(6) 0.6583(3) 0.2778(4) 0.158(2) Uani 1 1 d . . .
H27A H 0.5490 0.6574 0.2794 0.237 Uiso 1 1 calc R . .
H27B H 0.4181 0.7152 0.2839 0.237 Uiso 1 1 calc R . .
H27C H 0.4168 0.6358 0.2222 0.237 Uiso 1 1 calc R . .
C28 C 0.3974(3) 0.6075(2) 0.3507(2) 0.0740(9) Uani 1 1 d . . .
C29 C 0.4266(8) 0.6349(5) 0.4406(4) 0.206(3) Uani 1 1 d . . .
H29A H 0.3891 0.5951 0.4816 0.309 Uiso 1 1 calc R . .
H29B H 0.3854 0.6890 0.4500 0.309 Uiso 1 1 calc R . .
H29C H 0.5247 0.6388 0.4500 0.309 Uiso 1 1 calc R . .

loop_
_atom_site_aniso_label
_atom_site_aniso_U_11
_atom_site_aniso_U_22
_atom_site_aniso_U_33
_atom_site_aniso_U_23
_atom_site_aniso_U_13
_atom_site_aniso_U_12
O1A 0.094(2) 0.0654(18) 0.070(2) 0.0017(15) 0.0214(17) 0.0312(17)
O1B 0.089(4) 0.079(4) 0.057(3) 0.004(3) 0.034(3) 0.027(3)
O2A 0.078(2) 0.0580(17) 0.076(2) 0.0190(15) 0.0034(16) 0.0167(15)
O2B 0.098(5) 0.085(4) 0.052(3) 0.023(3) 0.019(3) -0.002(3)
O3 0.0969(18) 0.0776(15) 0.1103(19) -0.0076(13) 0.0111(14) -0.0132(14)
C1 0.0515(15) 0.0680(17) 0.0524(15) -0.0017(13) 0.0056(12) 0.0063(13)
C2 0.0455(15) 0.0727(18) 0.0722(19) 0.0003(14) 0.0064(13) 0.0078(13)
C3 0.0432(15) 0.0790(19) 0.079(2) 0.0079(15) -0.0074(14) 0.0073(13)
C4 0.0543(16) 0.0744(18) 0.0541(16) 0.0094(13) -0.0096(12) 0.0008(13)
C5 0.0406(13) 0.0469(12) 0.0488(14) 0.0021(10) -0.0013(10) -0.0046(10)
C6 0.0463(14) 0.0528(13) 0.0405(12) 0.0025(10) 0.0000(10) -0.0070(11)
C7 0.0487(14) 0.0585(14) 0.0401(12) 0.0000(11) 0.0062(10) -0.0109(11)
C8 0.072(2) 0.086(2) 0.0438(14) -0.0056(14) -0.0052(13) -0.0101(16)
C9 0.097(3) 0.095(2) 0.0445(16) -0.0162(16) -0.0013(16) -0.028(2)
C10 0.120(3) 0.0667(19) 0.0508(17) -0.0161(15) 0.0187(18) -0.0276(19)
C11 0.092(2) 0.0557(15) 0.0525(16) -0.0036(13) 0.0159(15) -0.0063(15)
C12 0.0556(15) 0.0513(14) 0.0424(13) -0.0017(11) 0.0120(11) -0.0092(11)
C13 0.0399(13) 0.0547(14) 0.0485(13) 0.0003(11) 0.0030(10) -0.0013(10)
C14 0.0455(14) 0.0563(14) 0.0432(13) 0.0019(11) -0.0056(10) -0.0003(11)
C15 0.0594(17) 0.0675(17) 0.0584(17) 0.0081(14) -0.0047(13) 0.0065(14)
C16 0.0651(19) 0.076(2) 0.0709(19) 0.0305(16) -0.0121(15) -0.0021(15)
C17 0.0636(19) 0.110(3) 0.0586(18) 0.0346(18) 0.0029(15) 0.0063(18)
C18 0.0655(19) 0.092(2) 0.0474(15) 0.0143(15) 0.0016(13) 0.0089(16)
C19 0.0422(13) 0.0643(15) 0.0381(12) -0.0003(11) -0.0041(10) -0.0001(11)
C20 0.0425(13) 0.0521(13) 0.0395(12) -0.0055(10) -0.0028(10) -0.0021(10)
C21 0.0413(13) 0.0458(12) 0.0459(13) -0.0024(10) -0.0015(10) -0.0017(10)
C22 0.0381(12) 0.0526(13) 0.0464(13) -0.0029(11) -0.0005(10) -0.0063(10)
C23 0.0697(19) 0.0690(17) 0.0590(17) 0.0149(14) 0.0075(14) -0.0083(14)
C24 0.0464(16) 0.086(2) 0.078(2) -0.0018(16) 0.0070(14) 0.0035(14)
C25 0.0589(17) 0.0740(18) 0.0543(16) -0.0187(13) -0.0098(13) -0.0012(14)
C26 0.0495(16) 0.0671(17) 0.0724(18) -0.0056(14) -0.0002(13) -0.0152(13)
C27 0.155(5) 0.111(4) 0.213(6) 0.033(4) 0.102(5) 0.000(3)
C28 0.0578(18) 0.0618(18) 0.102(3) -0.0084(17) 0.0043(17) 0.0049(15)
C29 0.254(8) 0.216(7) 0.145(5) -0.037(5) -0.077(5) -0.063(6)

loop_
_atom_type_symbol
_atom_type_description
_atom_type_scat_dispersion_real
_atom_type_scat_dispersion_imag
_atom_type_scat_source
C C 0.0033 0.0016 'International Tables Vol C Tables 4.2.6.8 and 6.1.1.4'
H H 0.0000 0.0000 'International Tables Vol C Tables 4.2.6.8 and 6.1.1.4'
O O 0.0106 0.0060 'International Tables Vol C Tables 4.2.6.8 and 6.1.1.4'

loop_
_geom_angle_atom_site_label_1
_geom_angle_atom_site_label_2
_geom_angle_atom_site_label_3
_geom_angle
C15 O1A H15 1.7
C18 O1B H18 30.6
C16 O2A H16 2.8
C17 O2B H17 22.5
C2 C1 H1 120.4
C2 C1 C21 119.2(3)
C21 C1 H1 120.4
C1 C2 H2 119.5
C3 C2 C1 121.1(3)
C3 C2 H2 119.5
C2 C3 H3 120.0
C2 C3 C4 120.0(3)
C4 C3 H3 120.0
C3 C4 H4 120.2
C3 C4 C5 119.5(3)
C5 C4 H4 120.2
C4 C5 C6 127.1(2)
C21 C5 C4 119.9(2)
C21 C5 C6 113.0(2)
C5 C6 C7 111.81(19)
C5 C6 C22 104.13(18)
C5 C6 C23 110.5(2)
C7 C6 C22 103.98(19)
C7 C6 C23 110.0(2)
C23 C6 C22 116.1(2)
C8 C7 C6 127.1(2)
C12 C7 C6 112.9(2)
C12 C7 C8 120.0(2)
C7 C8 H8 120.4
C9 C8 C7 119.2(3)
C9 C8 H8 120.4
C8 C9 H9 119.7
C10 C9 C8 120.6(3)
C10 C9 H9 119.7
C9 C10 H10 119.6
C11 C10 C9 120.7(3)
C11 C10 H10 119.6
C10 C11 H11 120.5
C10 C11 C12 119.0(3)
C12 C11 H11 120.5
C7 C12 C11 120.5(2)
C7 C12 C13 112.8(2)
C11 C12 C13 126.7(3)
C12 C13 C14 110.46(19)
C12 C13 C22 104.02(19)
C12 C13 C24 110.8(2)
C14 C13 C22 103.70(18)
C14 C13 C24 111.7(2)
C24 C13 C22 115.7(2)
C15 C14 C13 127.9(2)
C19 C14 C13 112.9(2)
C19 C14 C15 119.1(2)
O1A C15 C14 120.0(3)
O1A C15 H15 0.6
O1A C15 C16 120.3(3)
C14 C15 H15 120.1
C14 C15 C16 119.7(3)
C16 C15 H15 120.2
O2A C16 C15 120.0(3)
O2A C16 H16 1.2
O2A C16 C17 118.8(3)
C15 C16 H16 119.4
C17 C16 C15 121.2(3)
C17 C16 H16 119.4
O2B C17 H17 11.6
O2B C17 C18 128.0(4)
C16 C17 O2B 111.4(4)
C16 C17 H17 120.0
C16 C17 C18 119.9(3)
C18 C17 H17 120.0
O1B C18 C17 111.6(4)
O1B C18 H18 10.2
O1B C18 C19 128.7(4)
C17 C18 H18 120.6
C17 C18 C19 119.4(3)
C19 C18 H18 120.0
C14 C19 C18 120.6(2)
C14 C19 C20 112.3(2)
C18 C19 C20 127.1(2)
C19 C20 C22 104.48(18)
C19 C20 C25 109.2(2)
C21 C20 C19 112.35(19)
C21 C20 C22 104.22(18)
C21 C20 C25 110.7(2)
C25 C20 C22 115.8(2)
C1 C21 C20 127.4(2)
C5 C21 C1 120.3(2)
C5 C21 C20 112.3(2)
C6 C22 C20 106.08(18)
C13 C22 C6 106.37(18)
C13 C22 C20 106.55(18)
C26 C22 C6 112.2(2)
C26 C22 C13 112.9(2)
C26 C22 C20 112.26(19)
C6 C23 H23A 109.5
C6 C23 H23B 109.5
C6 C23 H23C 109.5
H23A C23 H23B 109.5
H23A C23 H23C 109.5
H23B C23 H23C 109.5
C13 C24 H24A 109.5
C13 C24 H24B 109.5
C13 C24 H24C 109.5
H24A C24 H24B 109.5
H24A C24 H24C 109.5
H24B C24 H24C 109.5
C20 C25 H25A 109.5
C20 C25 H25B 109.5
C20 C25 H25C 109.5
H25A C25 H25B 109.5
H25A C25 H25C 109.5
H25B C25 H25C 109.5
C22 C26 H26A 109.5
C22 C26 H26B 109.5
C22 C26 H26C 109.5
H26A C26 H26B 109.5
H26A C26 H26C 109.5
H26B C26 H26C 109.5
H27A C27 H27B 109.5
H27A C27 H27C 109.5
H27B C27 H27C 109.5
C28 C27 H27A 109.5
C28 C27 H27B 109.5
C28 C27 H27C 109.5
O3 C28 C27 121.2(4)
O3 C28 C29 120.6(4)
C29 C28 C27 118.2(4)
C28 C29 H29A 109.5
C28 C29 H29B 109.5
C28 C29 H29C 109.5
H29A C29 H29B 109.5
H29A C29 H29C 109.5
H29B C29 H29C 109.5

loop_
_geom_bond_atom_site_label_1
_geom_bond_atom_site_label_2
_geom_bond_distance
O1A C15 1.284(4)
O1A H15 0.3544
O1B C18 1.193(6)
O1B H18 0.3231
O2A C16 1.314(4)
O2A H16 0.3845
O2B C17 1.360(6)
O2B H17 0.4864
O3 C28 1.191(4)
C1 H1 0.9300
C1 C2 1.376(4)
C1 C21 1.388(3)
C2 H2 0.9300
C2 C3 1.369(4)
C3 H3 0.9300
C3 C4 1.382(4)
C4 H4 0.9300
C4 C5 1.392(3)
C5 C6 1.506(3)
C5 C21 1.377(3)
C6 C7 1.516(3)
C6 C22 1.590(3)
C6 C23 1.538(3)
C7 C8 1.395(3)
C7 C12 1.369(3)
C8 H8 0.9300
C8 C9 1.375(4)
C9 H9 0.9300
C9 C10 1.374(5)
C10 H10 0.9300
C10 C11 1.373(4)
C11 H11 0.9300
C11 C12 1.395(3)
C12 C13 1.517(3)
C13 C14 1.525(3)
C13 C22 1.589(3)
C13 C24 1.534(4)
C14 C15 1.382(4)
C14 C19 1.379(3)
C15 H15 0.9298
C15 C16 1.384(4)
C16 H16 0.9297
C16 C17 1.359(4)
C17 H17 0.9299
C17 C18 1.376(4)
C18 H18 0.9299
C18 C19 1.394(4)
C19 C20 1.514(3)
C20 C21 1.513(3)
C20 C22 1.590(3)
C20 C25 1.546(3)
C22 C26 1.524(3)
C23 H23A 0.9600
C23 H23B 0.9600
C23 H23C 0.9600
C24 H24A 0.9600
C24 H24B 0.9600
C24 H24C 0.9600
C25 H25A 0.9600
C25 H25B 0.9600
C25 H25C 0.9600
C26 H26A 0.9600
C26 H26B 0.9600
C26 H26C 0.9600
C27 H27A 0.9600
C27 H27B 0.9600
C27 H27C 0.9600
C27 C28 1.461(5)
C28 C29 1.443(6)
C29 H29A 0.9600
C29 H29B 0.9600
C29 H29C 0.9600

loop_
_geom_torsion_atom_site_label_1
_geom_torsion_atom_site_label_2
_geom_torsion_atom_site_label_3
_geom_torsion_atom_site_label_4
_geom_torsion
O1A C15 C16 O2A 1.4(5)
O1A C15 C16 C17 179.8(3)
O1B C18 C19 C14 -174.2(5)
O1B C18 C19 C20 7.2(6)
O2A C16 C17 O2B -11.1(5)
O2A C16 C17 C18 177.7(3)
O2B C17 C18 O1B 6.0(7)
O2B C17 C18 C19 -168.5(4)
C1 C2 C3 C4 0.9(5)
C2 C1 C21 C5 -0.1(4)
C2 C1 C21 C20 178.6(2)
C2 C3 C4 C5 -0.7(4)
C3 C4 C5 C6 -179.1(3)
C3 C4 C5 C21 0.0(4)
C4 C5 C6 C7 -72.4(3)
C4 C5 C6 C22 175.9(2)
C4 C5 C6 C23 50.5(3)
C4 C5 C21 C1 0.4(4)
C4 C5 C21 C20 -178.6(2)
C5 C6 C7 C8 67.6(3)
C5 C6 C7 C12 -112.9(2)
C5 C6 C22 C13 117.53(19)
C5 C6 C22 C20 4.4(2)
C5 C6 C22 C26 -118.6(2)
C6 C5 C21 C1 179.6(2)
C6 C5 C21 C20 0.7(3)
C6 C7 C8 C9 179.2(3)
C6 C7 C12 C11 -178.3(2)
C6 C7 C12 C13 1.6(3)
C7 C6 C22 C13 0.3(2)
C7 C6 C22 C20 -112.87(19)
C7 C6 C22 C26 124.2(2)
C7 C8 C9 C10 -0.8(5)
C7 C12 C13 C14 109.5(2)
C7 C12 C13 C22 -1.3(3)
C7 C12 C13 C24 -126.2(2)
C8 C7 C12 C11 1.3(4)
C8 C7 C12 C13 -178.9(2)
C8 C9 C10 C11 1.1(5)
C9 C10 C11 C12 -0.2(5)
C10 C11 C12 C7 -1.0(4)
C10 C11 C12 C13 179.1(2)
C11 C12 C13 C14 -70.7(3)
C11 C12 C13 C22 178.6(2)
C11 C12 C13 C24 53.6(3)
C12 C7 C8 C9 -0.3(4)
C12 C13 C14 C15 70.8(3)
C12 C13 C14 C19 -108.1(2)
C12 C13 C22 C6 0.5(2)
C12 C13 C22 C20 113.35(19)
C12 C13 C22 C26 -123.0(2)
C13 C14 C15 O1A 1.8(5)
C13 C14 C15 C16 -178.2(2)
C13 C14 C19 C18 178.9(2)
C13 C14 C19 C20 -2.3(3)
C14 C13 C22 C6 -115.08(19)
C14 C13 C22 C20 -2.2(2)
C14 C13 C22 C26 121.4(2)
C14 C15 C16 O2A -178.5(3)
C14 C15 C16 C17 -0.2(4)
C14 C19 C20 C21 113.1(2)
C14 C19 C20 C22 0.7(2)
C14 C19 C20 C25 -123.7(2)
C15 C14 C19 C18 0.0(4)
C15 C14 C19 C20 178.7(2)
C15 C16 C17 O2B 170.6(4)
C15 C16 C17 C18 -0.7(5)
C16 C17 C18 O1B 175.7(4)
C16 C17 C18 C19 1.2(5)
C17 C18 C19 C14 -0.8(4)
C17 C18 C19 C20 -179.4(3)
C18 C19 C20 C21 -68.3(3)
C18 C19 C20 C22 179.3(2)
C18 C19 C20 C25 54.9(3)
C19 C14 C15 O1A -179.4(3)
C19 C14 C15 C16 0.6(4)
C19 C20 C21 C1 70.8(3)
C19 C20 C21 C5 -110.3(2)
C19 C20 C22 C6 114.08(19)
C19 C20 C22 C13 1.0(2)
C19 C20 C22 C26 -123.0(2)
C21 C1 C2 C3 -0.5(4)
C21 C5 C6 C7 108.4(2)
C21 C5 C6 C22 -3.3(3)
C21 C5 C6 C23 -128.7(2)
C21 C20 C22 C6 -4.0(2)
C21 C20 C22 C13 -117.05(19)
C21 C20 C22 C26 118.9(2)
C22 C6 C7 C8 179.3(2)
C22 C6 C7 C12 -1.1(3)
C22 C13 C14 C15 -178.3(2)
C22 C13 C14 C19 2.8(3)
C22 C20 C21 C1 -176.6(2)
C22 C20 C21 C5 2.2(2)
C23 C6 C7 C8 -55.6(3)
C23 C6 C7 C12 123.9(2)
C23 C6 C22 C13 -120.7(2)
C23 C6 C22 C20 126.1(2)
C23 C6 C22 C26 3.2(3)
C24 C13 C14 C15 -53.0(3)
C24 C13 C14 C19 128.2(2)
C24 C13 C22 C6 122.2(2)
C24 C13 C22 C20 -124.9(2)
C24 C13 C22 C26 -1.3(3)
C25 C20 C21 C1 -51.5(3)
C25 C20 C21 C5 127.3(2)
C25 C20 C22 C6 -125.8(2)
C25 C20 C22 C13 121.1(2)
C25 C20 C22 C26 -2.9(3)
